data_4113634
loop_
_publ_author_name
'Ivor Bull'
'Philip Lightfoot'
'Luis A. Villaescusa'
'Lucy M. Bull'
'Richard K. B. Gover'
'John S. O. Evans'
'Russell E. Morris'

_publ_section_title
;
 An X-ray Diffraction and MAS NMR Study of the Thermal Expansion
 Properties of Calcined Siliceous Ferrierite
;
_journal_name_full 'Journal of the American Chemical Society'
_journal_page_first 4342
_journal_page_last 4349
_journal_paper_doi 10.1021/ja0292400
_journal_volume 125
_journal_year 2003
_chemical_formula_sum 'O72 Si36'
_chemical_formula_weight 2163.24
_chemical_name_systematic
;
 ?
;
_space_group_IT_number 58
_symmetry_cell_setting orthorhombic
_symmetry_space_group_name_Hall '-P 2 2n'
_symmetry_space_group_name_H-M 'P n n m'
_atom_sites_solution_hydrogens geom
_atom_sites_solution_primary direct
_atom_sites_solution_secondary difmap
_audit_conform_dict_location ftp://ftp.iucr.org/pub/cif_core.dic
_audit_conform_dict_name cif_core.dic
_audit_conform_dict_version 2.2
_audit_creation_date 2002-08-30T15:40:01-00:00
_audit_creation_method 'WinGX routine CIF_UPDATE'
_cell_angle_alpha 90
_cell_angle_beta 90
_cell_angle_gamma 90
_cell_formula_units_Z 1
_cell_length_a 7.421(4)
_cell_length_b 14.066(7)
_cell_length_c 18.726(9)
_cell_measurement_temperature 333(2)
_cell_volume 1954.7(17)
_computing_structure_refinement 'SHELXL-97 (Sheldrick, 1997)'
_diffrn_ambient_temperature 333(2)
_diffrn_measured_fraction_theta_full 0.931
_diffrn_measured_fraction_theta_max 0.931
_diffrn_radiation_monochromator graphite
_diffrn_radiation_wavelength 0.6892
_diffrn_reflns_av_R_equivalents 0.051
_diffrn_reflns_av_unetI/netI 0.0445
_diffrn_reflns_limit_h_max 10
_diffrn_reflns_limit_h_min -7
_diffrn_reflns_limit_k_max 19
_diffrn_reflns_limit_k_min -20
_diffrn_reflns_limit_l_max 25
_diffrn_reflns_limit_l_min -16
_diffrn_reflns_number 11005
_diffrn_reflns_theta_full 29.47
_diffrn_reflns_theta_max 29.47
_diffrn_reflns_theta_min 2.81
_exptl_absorpt_coefficient_mu 0.69
_exptl_absorpt_correction_type none
_exptl_crystal_density_diffrn 1.841
_exptl_crystal_F_000 1080
_exptl_crystal_size_max 0.05
_exptl_crystal_size_mid 0.02
_exptl_crystal_size_min 0.01
_refine_diff_density_max 0.615
_refine_diff_density_min -0.514
_refine_diff_density_rms 0.125
_refine_ls_extinction_method none
_refine_ls_goodness_of_fit_ref 0.985
_refine_ls_hydrogen_treatment mixed
_refine_ls_matrix_type full
_refine_ls_number_parameters 125
_refine_ls_number_reflns 2862
_refine_ls_number_restraints 0
_refine_ls_restrained_S_all 0.985
_refine_ls_R_factor_all 0.0746
_refine_ls_R_factor_gt 0.0469
_refine_ls_shift/su_max 0.001
_refine_ls_shift/su_mean 0
_refine_ls_structure_factor_coef Fsqd
_refine_ls_weighting_details 'calc w=1/[\s^2^(Fo^2^)+(0.0765P)^2^+0.0000P] where P=(Fo^2^+2Fc^2^)/3'
_refine_ls_weighting_scheme calc
_refine_ls_wR_factor_gt 0.117
_refine_ls_wR_factor_ref 0.1291
_reflns_number_gt 1981
_reflns_number_total 2862
_reflns_threshold_expression >2sigma(I)
_cod_data_source_file ja0292400si20030117_034917.cif
_cod_data_source_block 333
_cod_original_cell_volume 1954.6(16)
_cod_database_code 4113634

loop_
_symmetry_equiv_pos_as_xyz
'x, y, z'
'-x, -y, z'
'x+1/2, -y+1/2, -z+1/2'
'-x+1/2, y+1/2, -z+1/2'
'-x, -y, -z'
'x, y, -z'
'-x-1/2, y-1/2, z-1/2'
'x-1/2, -y-1/2, z-1/2'

loop_
_atom_site_label
_atom_site_type_symbol
_atom_site_fract_x
_atom_site_fract_y
_atom_site_fract_z
_atom_site_U_iso_or_equiv
_atom_site_adp_type
_atom_site_occupancy
_atom_site_symmetry_multiplicity
_atom_site_calc_flag
_atom_site_refinement_flags
Si1 Si 0.21609(9) 0.69906(5) 0.32975(4) 0.01294(17) Uani 1 1 d .
Si2 Si 0.19692(9) 0.29460(5) 0.31974(4) 0.01224(17) Uani 1 1 d .
Si3 Si 0.50727(9) 0.79936(5) 0.41649(4) 0.01057(16) Uani 1 1 d .
Si4 Si 0.5 1 0.34665(6) 0.0127(2) Uani 1 2 d S
Si5 Si 0.29287(10) 0.49951(6) 0.27312(4) 0.01499(17) Uani 1 1 d .
O1 O 0.5365(4) 0.7893(2) 0.5 0.0226(6) Uani 1 2 d S
O2 O 0.5 0.5 0.25003(19) 0.0294(7) Uani 1 2 d S
O3 O 0.2462(3) 0.40494(15) 0.31571(13) 0.0336(5) Uani 1 1 d .
O4 O 0.4859(3) 0.90896(16) 0.39618(13) 0.0311(5) Uani 1 1 d .
O5 O 0.2523(3) 0.58766(15) 0.32474(12) 0.0294(5) Uani 1 1 d .
O6 O 0.3288(3) 0.74236(16) 0.39454(11) 0.0249(5) Uani 1 1 d .
O7 O 0.3214(3) 0.24347(17) 0.37636(12) 0.0296(5) Uani 1 1 d .
O8 O 0.0072(2) 0.71838(18) 0.34451(14) 0.0288(5) Uani 1 1 d .
O9 O 0.2790(3) 0.74842(17) 0.25721(12) 0.0354(6) Uani 1 1 d .
O10 O 0.6749(3) 0.99207(18) 0.29817(14) 0.0385(6) Uani 1 1 d .

loop_
_atom_site_aniso_label
_atom_site_aniso_U_11
_atom_site_aniso_U_22
_atom_site_aniso_U_33
_atom_site_aniso_U_23
_atom_site_aniso_U_13
_atom_site_aniso_U_12
Si1 0.0108(3) 0.0129(4) 0.0151(3) -0.0012(3) -0.0013(3) -0.0005(3)
Si2 0.0108(3) 0.0113(3) 0.0146(3) 0.0010(3) -0.0005(3) 0.0005(3)
Si3 0.0112(3) 0.0114(3) 0.0091(3) -0.0006(2) 0.0008(2) -0.0004(3)
Si4 0.0120(4) 0.0121(5) 0.0139(4) 0 0 0.0005(4)
Si5 0.0112(3) 0.0127(3) 0.0211(4) -0.0007(3) -0.0018(3) -0.0005(3)
O1 0.0284(15) 0.0284(17) 0.0112(12) 0 0 -0.0052(12)
O2 0.0109(12) 0.042(2) 0.0358(17) 0 0 0.0011(13)
O3 0.0481(14) 0.0126(11) 0.0403(13) 0.0031(10) 0.0068(12) -0.0061(9)
O4 0.0446(14) 0.0148(10) 0.0340(13) 0.0087(9) 0.0036(10) 0.0022(10)
O5 0.0395(12) 0.0118(10) 0.0370(13) -0.0040(9) 0.0071(11) 0.0036(9)
O6 0.0206(10) 0.0300(12) 0.0241(10) -0.0039(9) -0.0054(9) -0.0081(9)
O7 0.0209(10) 0.0381(14) 0.0299(12) 0.0099(10) -0.0100(9) 0.0058(10)
O8 0.0120(9) 0.0363(13) 0.0382(13) -0.0085(11) -0.0021(8) 0.0024(8)
O9 0.0458(15) 0.0394(15) 0.0210(11) 0.0112(10) 0.0022(11) -0.0030(12)
O10 0.0245(12) 0.0579(18) 0.0330(12) 0.0018(11) 0.0155(11) 0.0035(11)

loop_
_atom_type_symbol
_atom_type_description
_atom_type_scat_dispersion_real
_atom_type_scat_dispersion_imag
_atom_type_scat_source
O O 0.0106 0.006 'International Tables Vol C Tables 4.2.6.8 and 6.1.1.4'
Si Si 0.0817 0.0704 'International Tables Vol C Tables 4.2.6.8 and 6.1.1.4'

loop_
_geom_angle_atom_site_label_1
_geom_angle_atom_site_label_2
_geom_angle_atom_site_label_3
_geom_angle
_geom_angle_site_symmetry_1
_geom_angle_site_symmetry_3
O5 Si1 O6 109.41(13) . .
O5 Si1 O9 109.19(13) . .
O6 Si1 O9 109.15(13) . .
O5 Si1 O8 109.95(13) . .
O6 Si1 O8 108.19(12) . .
O9 Si1 O8 110.94(14) . .
O7 Si2 O9 110.89(13) . 4_545
O7 Si2 O8 107.95(13) . 2_565
O9 Si2 O8 108.86(13) 4_545 2_565
O7 Si2 O3 109.90(14) . .
O9 Si2 O3 109.18(13) 4_545 .
O8 Si2 O3 110.04(13) 2_565 .
O1 Si3 O7 108.77(14) . 2_665
O1 Si3 O4 109.59(15) . .
O7 Si3 O4 109.38(13) 2_665 .
O1 Si3 O6 108.76(14) . .
O7 Si3 O6 110.43(13) 2_665 .
O4 Si3 O6 109.88(13) . .
O4 Si4 O4 108.36(19) 2_675 .
O4 Si4 O10 109.38(13) 2_675 2_675
O4 Si4 O10 109.71(13) . 2_675
O4 Si4 O10 109.71(13) 2_675 .
O4 Si4 O10 109.38(13) . .
O10 Si4 O10 110.3(2) 2_675 .
O3 Si5 O2 110.45(12) . .
O3 Si5 O10 111.18(14) . 3_465
O2 Si5 O10 107.47(17) . 3_465
O3 Si5 O5 107.72(13) . .
O2 Si5 O5 109.95(12) . .
O10 Si5 O5 110.08(14) 3_465 .
Si3 O1 Si3 161.2(2) . 6_556
Si5 O2 Si5 148.6(3) . 2_665
Si5 O3 Si2 152.56(17) . .
Si4 O4 Si3 156.02(17) . .
Si1 O5 Si5 146.04(16) . .
Si1 O6 Si3 145.10(15) . .
Si2 O7 Si3 162.65(17) . 2_665
Si2 O8 Si1 148.39(17) 2_565 .
Si2 O9 Si1 169.06(17) 4 .
Si4 O10 Si5 156.7(2) . 3_565

loop_
_geom_bond_atom_site_label_1
_geom_bond_atom_site_label_2
_geom_bond_distance
_geom_bond_site_symmetry_2
Si1 O5 1.593(2) .
Si1 O6 1.594(2) .
Si1 O9 1.596(2) .
Si1 O8 1.598(2) .
Si2 O7 1.580(2) .
Si2 O9 1.591(2) 4_545
Si2 O8 1.595(2) 2_565
Si2 O3 1.596(2) .
Si3 O1 1.5852(11) .
Si3 O7 1.595(2) 2_665
Si3 O4 1.596(2) .
Si3 O6 1.602(2) .
Si4 O4 1.585(2) 2_675
Si4 O4 1.585(2) .
Si4 O10 1.588(2) 2_675
Si4 O10 1.588(2) .
Si5 O3 1.589(2) .
Si5 O2 1.5967(14) .
Si5 O10 1.601(3) 3_465
Si5 O5 1.601(2) .
O1 Si3 1.5851(11) 6_556
O2 Si5 1.5967(14) 2_665
O7 Si3 1.595(2) 2_665
O8 Si2 1.595(2) 2_565
O9 Si2 1.591(2) 4
O10 Si5 1.601(3) 3_565

loop_
_geom_torsion_atom_site_label_1
_geom_torsion_atom_site_label_2
_geom_torsion_atom_site_label_3
_geom_torsion_atom_site_label_4
_geom_torsion
_geom_torsion_site_symmetry_1
_geom_torsion_site_symmetry_4
O7 Si3 O1 Si3 172.7(6) 2_665 6_556
O4 Si3 O1 Si3 53.2(7) . 6_556
O6 Si3 O1 Si3 -66.9(7) . 6_556
O3 Si5 O2 Si5 -63.16(11) . 2_665
O10 Si5 O2 Si5 175.40(11) 3_465 2_665
O5 Si5 O2 Si5 55.58(10) . 2_665
O2 Si5 O3 Si2 -80.3(4) . .
O10 Si5 O3 Si2 38.9(4) 3_465 .
O5 Si5 O3 Si2 159.6(3) . .
O7 Si2 O3 Si5 131.7(4) . .
O9 Si2 O3 Si5 9.9(4) 4_545 .
O8 Si2 O3 Si5 -109.5(4) 2_565 .
O4 Si4 O4 Si3 -154.1(5) 2_675 .
O10 Si4 O4 Si3 86.6(4) 2_675 .
O10 Si4 O4 Si3 -34.5(4) . .
O1 Si3 O4 Si4 150.8(4) . .
O7 Si3 O4 Si4 31.7(4) 2_665 .
O6 Si3 O4 Si4 -89.7(4) . .
O6 Si1 O5 Si5 -136.3(3) . .
O9 Si1 O5 Si5 -16.9(3) . .
O8 Si1 O5 Si5 105.0(3) . .
O3 Si5 O5 Si1 -161.6(3) . .
O2 Si5 O5 Si1 78.0(3) . .
O10 Si5 O5 Si1 -40.2(3) 3_465 .
O5 Si1 O6 Si3 100.2(3) . .
O9 Si1 O6 Si3 -19.2(3) . .
O8 Si1 O6 Si3 -140.0(3) . .
O1 Si3 O6 Si1 -165.5(3) . .
O7 Si3 O6 Si1 -46.2(3) 2_665 .
O4 Si3 O6 Si1 74.5(3) . .
O9 Si2 O7 Si3 55.7(6) 4_545 2_665
O8 Si2 O7 Si3 174.8(6) 2_565 2_665
O3 Si2 O7 Si3 -65.1(6) . 2_665
O5 Si1 O8 Si2 -58.1(4) . 2_565
O6 Si1 O8 Si2 -177.5(3) . 2_565
O9 Si1 O8 Si2 62.8(4) . 2_565
O5 Si1 O9 Si2 92.2(10) . 4
O6 Si1 O9 Si2 -148.2(9) . 4
O8 Si1 O9 Si2 -29.1(10) . 4
O4 Si4 O10 Si5 -102.8(5) 2_675 3_565
O4 Si4 O10 Si5 138.5(4) . 3_565
O10 Si4 O10 Si5 17.8(4) 2_675 3_565
